data_4332383
loop_
_publ_author_name
'Yoon, Sungho'
'Lippard, Stephen J.'

_publ_section_title
;
 Mechanistic Studies of the OxidativeN-Dealkylation of a Substrate
 Tethered to Carboxylate-Bridged Diiron(II) Complexes,
 [Fe2(\m-O2CArTol)2(O2CArTol)2(N,N-Bn2en)2]
;
_journal_issue 14
_journal_name_full 'Inorganic Chemistry'
_journal_page_first 5438
_journal_page_last 5446
_journal_paper_doi 10.1021/ic060307k
_journal_volume 45
_journal_year 2006
_chemical_formula_sum 'C119 H114 Cl2 Fe2 N4 O10'
_chemical_formula_weight 1942.74
_chemical_name_systematic
; 
 ? 
;
_space_group_IT_number 2
_symmetry_cell_setting triclinic
_symmetry_space_group_name_Hall '-P 1'
_symmetry_space_group_name_H-M 'P -1'
_atom_sites_solution_hydrogens geom
_atom_sites_solution_primary direct
_atom_sites_solution_secondary difmap
_audit_creation_method SHELXL-97
_cell_angle_alpha 68.220(3)
_cell_angle_beta 66.366(3)
_cell_angle_gamma 77.837(3)
_cell_formula_units_Z 1
_cell_length_a 13.444(2)
_cell_length_b 14.246(2)
_cell_length_c 16.066(3)
_cell_measurement_temperature 193(2)
_cell_volume 2610.8(7)
_computing_cell_refinement 'Bruker SMART'
_computing_data_collection 'Bruker SMART'
_computing_data_reduction 'Bruker SAINT'
_computing_molecular_graphics 'Bruker SHELXTL'
_computing_publication_material 'Bruker SHELXTL'
_computing_structure_refinement 'SHELXL-97 (Sheldrick, 1997)'
_computing_structure_solution 'SHELXS-97 (Sheldrick, 1990)'
_diffrn_ambient_temperature 193(2)
_diffrn_measured_fraction_theta_full 0.990
_diffrn_measured_fraction_theta_max 0.990
_diffrn_measurement_device_type 'CCD area detector'
_diffrn_measurement_method 'phi and omega scans'
_diffrn_radiation_monochromator graphite
_diffrn_radiation_source 'fine-focus sealed tube'
_diffrn_radiation_type MoK\a
_diffrn_radiation_wavelength 0.71073
_diffrn_reflns_av_R_equivalents 0.0308
_diffrn_reflns_av_sigmaI/netI 0.0653
_diffrn_reflns_limit_h_max 16
_diffrn_reflns_limit_h_min -16
_diffrn_reflns_limit_k_max 17
_diffrn_reflns_limit_k_min -15
_diffrn_reflns_limit_l_max 19
_diffrn_reflns_limit_l_min -19
_diffrn_reflns_number 16598
_diffrn_reflns_theta_full 25.50
_diffrn_reflns_theta_max 25.50
_diffrn_reflns_theta_min 1.46
_exptl_absorpt_coefficient_mu 0.390
_exptl_absorpt_correction_T_max 1
_exptl_absorpt_correction_T_min 0.882639
_exptl_absorpt_correction_type empirical
_exptl_absorpt_process_details Sadabs
_exptl_crystal_colour 'light brwon'
_exptl_crystal_density_diffrn 1.236
_exptl_crystal_density_method 'not measured'
_exptl_crystal_description block
_exptl_crystal_F_000 1022
_exptl_crystal_size_max 0.10
_exptl_crystal_size_mid 0.10
_exptl_crystal_size_min 0.08
_refine_diff_density_max 0.767
_refine_diff_density_min -0.706
_refine_diff_density_rms 0.082
_refine_ls_extinction_method none
_refine_ls_goodness_of_fit_ref 1.048
_refine_ls_hydrogen_treatment mixed
_refine_ls_matrix_type full
_refine_ls_number_parameters 656
_refine_ls_number_reflns 9619
_refine_ls_number_restraints 0
_refine_ls_restrained_S_all 1.048
_refine_ls_R_factor_all 0.1161
_refine_ls_R_factor_gt 0.0677
_refine_ls_shift/su_max 0.060
_refine_ls_shift/su_mean 0.002
_refine_ls_structure_factor_coef Fsqd
_refine_ls_weighting_details 'calc w=1/[\s^2^(Fo^2^)+(0.0887P)^2^+2.9883P] where P=(Fo^2^+2Fc^2^)/3'
_refine_ls_weighting_scheme calc
_refine_ls_wR_factor_gt 0.1696
_refine_ls_wR_factor_ref 0.2003
_reflns_number_gt 6080
_reflns_number_total 9619
_reflns_threshold_expression >2sigma(I)
_cod_data_source_file ic060307ksup3.cif
_cod_data_source_block sad
_cod_depositor_comments
;
The following automatic conversions were performed:

'_symmetry_cell_setting' value 'Triclinic' changed to 'triclinic'
according to /home/saulius/struct/CIF-dictionaries/cif_core.dic
dictionary named 'cif_core.dic' version 2.4.2 from
2011-04-26.

'_exptl_absorpt_correction_type' value 'Empirical'
changed to 'empirical' according to
/home/saulius/struct/CIF-dictionaries/cif_core.dic dictionary named
'cif_core.dic' version 2.4.2 from 2011-04-26.

Automatic conversion script
Id: cif_fix_values 1891 2012-01-12 08:04:46Z andrius 
;
_cod_original_sg_symbol_H-M P-1
_cod_database_code 4332383

loop_
_symmetry_equiv_pos_as_xyz
'x, y, z'
'-x, -y, -z'

loop_
_atom_site_label
_atom_site_type_symbol
_atom_site_fract_x
_atom_site_fract_y
_atom_site_fract_z
_atom_site_U_iso_or_equiv
_atom_site_adp_type
_atom_site_occupancy
_atom_site_symmetry_multiplicity
_atom_site_calc_flag
_atom_site_refinement_flags
_atom_site_disorder_assembly
_atom_site_disorder_group
C1 C 0.4639(4) 1.0123(3) 0.7606(3) 0.0467(11) Uani 1 1 d . . .
H1C H 0.4158 1.0728 0.7420 0.056 Uiso 1 1 calc R . .
H1D H 0.5403 1.0294 0.7219 0.056 Uiso 1 1 calc R . .
C2 C 0.4452(4) 0.9847(3) 0.8669(3) 0.0478(11) Uani 1 1 d . . .
H2A H 0.4634 1.0416 0.8783 0.057 Uiso 1 1 calc R . .
H2B H 0.3675 0.9732 0.9054 0.057 Uiso 1 1 calc R . .
C3 C 0.6244(4) 0.9174(4) 0.8706(4) 0.0570(13) Uani 1 1 d . . .
H3A H 0.6234 0.9576 0.9098 0.068 Uiso 1 1 calc R . .
H3B H 0.6497 0.9608 0.8026 0.068 Uiso 1 1 calc R . .
C4 C 0.7042(4) 0.8281(4) 0.8829(3) 0.0502(12) Uani 1 1 d . A .
C5 C 0.7712(4) 0.8188(4) 0.9321(3) 0.0580(13) Uani 1 1 d . . .
H5 H 0.7637 0.8684 0.9610 0.070 Uiso 1 1 calc R . .
C6 C 0.8481(4) 0.7400(5) 0.9400(4) 0.0625(14) Uani 1 1 d . A .
H6 H 0.8937 0.7361 0.9737 0.075 Uiso 1 1 calc R . .
C7 C 0.8611(4) 0.6657(4) 0.8999(3) 0.0579(13) Uani 1 1 d . . .
C8 C 0.7933(4) 0.6727(4) 0.8500(3) 0.0580(13) Uani 1 1 d . A .
H8 H 0.8006 0.6227 0.8215 0.070 Uiso 1 1 calc R . .
C9 C 0.7162(4) 0.7530(4) 0.8430(3) 0.0556(13) Uani 1 1 d . . .
H9 H 0.6698 0.7572 0.8099 0.067 Uiso 1 1 calc R A .
C10 C 0.9479(8) 0.5144(8) 0.8758(8) 0.070(3) Uani 0.536(6) 1 d P A 2
H10A H 0.8787 0.4825 0.9049 0.105 Uiso 0.536(6) 1 calc PR A 2
H10B H 1.0048 0.4642 0.8925 0.105 Uiso 0.536(6) 1 calc PR A 2
H10C H 0.9680 0.5403 0.8059 0.105 Uiso 0.536(6) 1 calc PR A 2
C11 C 0.4661(4) 0.8388(4) 1.0011(3) 0.0504(11) Uani 1 1 d . . .
H11A H 0.4583 0.8851 1.0369 0.061 Uiso 1 1 calc R . .
H11B H 0.5166 0.7804 1.0193 0.061 Uiso 1 1 calc R . .
C12 C 0.3572(4) 0.8017(3) 1.0292(3) 0.0457(11) Uani 1 1 d . A .
C13 C 0.2631(4) 0.8365(4) 1.0903(3) 0.0517(12) Uani 1 1 d . . .
H13 H 0.2675 0.8846 1.1166 0.062 Uiso 1 1 calc R . .
C14 C 0.1632(4) 0.8033(4) 1.1143(3) 0.0585(13) Uani 1 1 d . A .
H14 H 0.0998 0.8284 1.1565 0.070 Uiso 1 1 calc R . .
C15 C 0.1556(4) 0.7342(4) 1.0771(4) 0.0580(13) Uani 1 1 d . . .
C16 C 0.2487(4) 0.6976(4) 1.0158(4) 0.0623(14) Uani 1 1 d . A .
H16 H 0.2435 0.6492 0.9902 0.075 Uiso 1 1 calc R . .
C17 C 0.3491(4) 0.7315(4) 0.9917(3) 0.0530(12) Uani 1 1 d . . .
H17 H 0.4125 0.7064 0.9495 0.064 Uiso 1 1 calc R A .
C101 C 0.2597(3) 0.8523(3) 0.5755(3) 0.0348(9) Uani 1 1 d . . .
C102 C 0.1767(3) 0.8582(3) 0.6623(3) 0.0396(10) Uani 1 1 d . . .
C103 C 0.0891(4) 0.7981(3) 0.7001(3) 0.0476(11) Uani 1 1 d . . .
H103 H 0.0322 0.8005 0.7584 0.057 Uiso 1 1 calc R . .
C104 C 0.0838(4) 0.7355(4) 0.6543(3) 0.0528(12) Uani 1 1 d . . .
H104 H 0.0226 0.6965 0.6805 0.063 Uiso 1 1 calc R . .
C105 C 0.1664(4) 0.7290(4) 0.5709(3) 0.0503(11) Uani 1 1 d . . .
H105 H 0.1623 0.6849 0.5404 0.060 Uiso 1 1 calc R . .
C106 C 0.2562(3) 0.7867(3) 0.5306(3) 0.0378(10) Uani 1 1 d . . .
C107 C 0.3481(3) 0.7705(3) 0.4448(3) 0.0378(9) Uani 1 1 d . . .
C108 C 0.4550(3) 0.7525(3) 0.4415(3) 0.0427(10) Uani 1 1 d . . .
H108 H 0.4711 0.7557 0.4927 0.051 Uiso 1 1 calc R . .
C109 C 0.5385(4) 0.7299(3) 0.3646(3) 0.0474(11) Uani 1 1 d . . .
H109 H 0.6111 0.7181 0.3639 0.057 Uiso 1 1 calc R . .
C110 C 0.5178(4) 0.7242(3) 0.2878(3) 0.0471(11) Uani 1 1 d . . .
C111 C 0.4115(4) 0.7428(4) 0.2913(3) 0.0523(12) Uani 1 1 d . . .
H111 H 0.3953 0.7398 0.2400 0.063 Uiso 1 1 calc R . .
C112 C 0.3282(4) 0.7657(4) 0.3675(3) 0.0481(11) Uani 1 1 d . . .
H112 H 0.2560 0.7784 0.3675 0.058 Uiso 1 1 calc R . .
C113 C 0.6094(4) 0.6998(4) 0.2040(4) 0.0667(15) Uani 1 1 d . . .
H11C H 0.5870 0.6500 0.1873 0.100 Uiso 1 1 calc R . .
H11D H 0.6740 0.6718 0.2216 0.100 Uiso 1 1 calc R . .
H11E H 0.6265 0.7618 0.1488 0.100 Uiso 1 1 calc R . .
C114 C 0.1767(3) 0.9253(3) 0.7140(3) 0.0399(10) Uani 1 1 d . . .
C115 C 0.1479(4) 0.8881(4) 0.8140(3) 0.0531(12) Uani 1 1 d . . .
H115 H 0.1321 0.8191 0.8473 0.064 Uiso 1 1 calc R . .
C116 C 0.1421(4) 0.9506(5) 0.8653(3) 0.0608(14) Uani 1 1 d . . .
H116 H 0.1235 0.9234 0.9329 0.073 Uiso 1 1 calc R . .
C117 C 0.1629(4) 1.0509(5) 0.8199(4) 0.0577(13) Uani 1 1 d . . .
C118 C 0.1922(4) 1.0885(4) 0.7208(4) 0.0540(12) Uani 1 1 d . . .
H118 H 0.2077 1.1576 0.6882 0.065 Uiso 1 1 calc R . .
C119 C 0.1992(3) 1.0272(4) 0.6689(3) 0.0441(10) Uani 1 1 d . . .
H119 H 0.2197 1.0549 0.6011 0.053 Uiso 1 1 calc R . .
C120 C 0.1551(5) 1.1181(5) 0.8770(5) 0.086(2) Uani 1 1 d . . .
H12A H 0.1041 1.0915 0.9426 0.128 Uiso 1 1 calc R . .
H12B H 0.1292 1.1871 0.8468 0.128 Uiso 1 1 calc R . .
H12C H 0.2271 1.1191 0.8783 0.128 Uiso 1 1 calc R . .
C200 C 0.6622(3) 0.7380(3) 0.6147(3) 0.0398(10) Uani 1 1 d . . .
C201 C 0.7283(3) 0.6396(3) 0.6426(3) 0.0369(9) Uani 1 1 d . . .
C202 C 0.8418(4) 0.6358(3) 0.6031(3) 0.0421(10) Uani 1 1 d . . .
C203 C 0.9011(4) 0.5452(4) 0.6330(3) 0.0516(12) Uani 1 1 d . . .
H203 H 0.9784 0.5418 0.6066 0.062 Uiso 1 1 calc R . .
C204 C 0.8485(4) 0.4605(4) 0.7008(3) 0.0571(13) Uani 1 1 d . . .
H204 H 0.8899 0.3995 0.7211 0.068 Uiso 1 1 calc R . .
C205 C 0.7356(4) 0.4638(3) 0.7395(3) 0.0511(12) Uani 1 1 d . . .
H205 H 0.7002 0.4050 0.7856 0.061 Uiso 1 1 calc R . .
C206 C 0.6737(4) 0.5537(3) 0.7107(3) 0.0416(10) Uani 1 1 d . . .
C207 C 0.5533(4) 0.5536(3) 0.7500(3) 0.0414(10) Uani 1 1 d . . .
C208 C 0.4924(4) 0.5939(3) 0.6898(3) 0.0494(11) Uani 1 1 d . . .
H208 H 0.5289 0.6222 0.6227 0.059 Uiso 1 1 calc R . .
C209 C 0.3803(4) 0.5932(4) 0.7261(3) 0.0535(12) Uani 1 1 d . . .
H209 H 0.3413 0.6222 0.6833 0.064 Uiso 1 1 calc R . .
C210 C 0.3236(4) 0.5517(3) 0.8225(3) 0.0499(11) Uani 1 1 d . . .
C211 C 0.3836(4) 0.5105(4) 0.8832(3) 0.0527(12) Uani 1 1 d . . .
H211 H 0.3466 0.4811 0.9501 0.063 Uiso 1 1 calc R . .
C212 C 0.4959(4) 0.5117(3) 0.8478(3) 0.0495(11) Uani 1 1 d . . .
H212 H 0.5344 0.4836 0.8909 0.059 Uiso 1 1 calc R . .
C213 C 0.2024(4) 0.5473(5) 0.8590(4) 0.0736(16) Uani 1 1 d . . .
H21A H 0.1666 0.6051 0.8818 0.110 Uiso 1 1 calc R . .
H21B H 0.1814 0.4841 0.9119 0.110 Uiso 1 1 calc R . .
H21C H 0.1802 0.5499 0.8070 0.110 Uiso 1 1 calc R . .
C214 C 0.9031(3) 0.7250(3) 0.5302(3) 0.0414(10) Uani 1 1 d . . .
C215 C 0.9841(4) 0.7145(4) 0.4458(3) 0.0481(11) Uani 1 1 d . . .
H215 H 0.9976 0.6515 0.4342 0.058 Uiso 1 1 calc R . .
C216 C 1.0448(4) 0.7946(4) 0.3791(3) 0.0523(12) Uani 1 1 d . . .
H216 H 1.0990 0.7858 0.3218 0.063 Uiso 1 1 calc R . .
C217 C 1.0290(4) 0.8871(4) 0.3934(3) 0.0525(12) Uani 1 1 d . . .
C218 C 0.9481(4) 0.8984(4) 0.4766(3) 0.0498(11) Uani 1 1 d . . .
H218 H 0.9349 0.9617 0.4877 0.060 Uiso 1 1 calc R . .
C219 C 0.8861(3) 0.8186(3) 0.5441(3) 0.0433(10) Uani 1 1 d . . .
H219 H 0.8311 0.8280 0.6008 0.052 Uiso 1 1 calc R . .
C220 C 1.0980(4) 0.9739(4) 0.3186(5) 0.0825(19) Uani 1 1 d . . .
H22A H 1.1746 0.9545 0.3117 0.124 Uiso 1 1 calc R . .
H22B H 1.0740 1.0343 0.3391 0.124 Uiso 1 1 calc R . .
H22C H 1.0899 0.9887 0.2569 0.124 Uiso 1 1 calc R . .
C10B C 0.0403(13) 0.6194(13) 1.0959(12) 0.124(6) Uani 0.536(6) 1 d P A 1
H10D H 0.0587 0.6324 1.0273 0.185 Uiso 0.536(6) 1 calc PR A 1
H10E H -0.0364 0.6050 1.1303 0.185 Uiso 0.536(6) 1 calc PR A 1
H10F H 0.0861 0.5611 1.1204 0.185 Uiso 0.536(6) 1 calc PR A 1
C1S C 0.7688(11) 0.5564(8) 0.4297(15) 0.125(8) Uani 0.50 1 d P . .
H1S1 H 0.8187 0.5160 0.4638 0.149 Uiso 0.50 1 calc PR . .
H1S2 H 0.7457 0.6182 0.4492 0.149 Uiso 0.50 1 calc PR . .
Cl1S Cl 0.8446(3) 0.5951(4) 0.3286(4) 0.1158(14) Uani 0.50 1 d P . .
Cl2S Cl 0.6729(7) 0.5009(4) 0.4811(4) 0.192(3) Uani 0.50 1 d P . .
Fe1 Fe 0.53721(5) 0.90237(5) 0.60695(4) 0.0399(2) Uani 1 1 d . . .
N1 N 0.4415(3) 0.9273(3) 0.7403(2) 0.0402(8) Uani 1 1 d . . .
H1A H 0.3698 0.9365 0.7451 0.048 Uiso 1 1 calc R . .
H1B H 0.4482 0.8687 0.7883 0.048 Uiso 1 1 calc R . .
N2 N 0.5132(3) 0.8926(3) 0.8974(2) 0.0438(9) Uani 1 1 d . . .
O4 O 0.6605(2) 0.7769(2) 0.5327(2) 0.0523(8) Uani 1 1 d . . .
O3 O 0.6090(3) 0.7782(2) 0.6803(2) 0.0509(8) Uani 1 1 d . . .
O5 O 0.9367(4) 0.5937(5) 0.9097(4) 0.0503(18) Uani 0.536(6) 1 d P A 2
O5B O 0.0581(7) 0.7042(6) 1.1099(7) 0.093(3) Uani 0.536(6) 1 d P A 1
O1 O 0.4179(3) 0.8963(5) 0.5747(4) 0.114(2) Uani 1 1 d . . .
O2 O 0.3565(3) 0.9888(3) 0.4550(3) 0.0812(13) Uani 1 1 d . . .
C100 C 0.3506(4) 0.9195(4) 0.5297(4) 0.0557(14) Uani 1 1 d . . .

loop_
_atom_site_aniso_label
_atom_site_aniso_U_11
_atom_site_aniso_U_22
_atom_site_aniso_U_33
_atom_site_aniso_U_23
_atom_site_aniso_U_13
_atom_site_aniso_U_12
C1 0.058(3) 0.040(3) 0.039(2) -0.013(2) -0.011(2) -0.008(2)
C2 0.055(3) 0.047(3) 0.041(2) -0.018(2) -0.012(2) -0.007(2)
C3 0.055(3) 0.064(3) 0.053(3) -0.018(3) -0.016(2) -0.017(3)
C4 0.048(3) 0.066(3) 0.036(2) -0.012(2) -0.010(2) -0.020(2)
C5 0.057(3) 0.074(4) 0.046(3) -0.020(3) -0.015(2) -0.017(3)
C6 0.056(3) 0.090(4) 0.046(3) -0.015(3) -0.021(2) -0.021(3)
C7 0.041(3) 0.071(4) 0.044(3) -0.004(3) -0.005(2) -0.012(3)
C8 0.053(3) 0.069(3) 0.049(3) -0.020(3) -0.010(2) -0.011(3)
C9 0.053(3) 0.075(4) 0.042(3) -0.017(3) -0.017(2) -0.010(3)
C10 0.053(6) 0.051(6) 0.090(8) -0.008(6) -0.018(5) -0.013(5)
C11 0.060(3) 0.058(3) 0.036(2) -0.017(2) -0.017(2) -0.008(2)
C12 0.056(3) 0.048(3) 0.030(2) -0.008(2) -0.013(2) -0.010(2)
C13 0.066(3) 0.054(3) 0.034(2) -0.015(2) -0.015(2) -0.006(2)
C14 0.059(3) 0.058(3) 0.041(3) -0.009(2) -0.006(2) -0.004(3)
C15 0.054(3) 0.049(3) 0.060(3) -0.008(3) -0.015(3) -0.011(2)
C16 0.070(4) 0.055(3) 0.069(3) -0.026(3) -0.022(3) -0.010(3)
C17 0.058(3) 0.048(3) 0.048(3) -0.016(2) -0.012(2) -0.006(2)
C101 0.034(2) 0.038(2) 0.034(2) -0.0085(18) -0.0178(17) -0.0004(17)
C102 0.037(2) 0.041(2) 0.035(2) -0.0037(19) -0.0160(18) 0.0011(18)
C103 0.047(3) 0.048(3) 0.037(2) -0.006(2) -0.009(2) -0.008(2)
C104 0.049(3) 0.049(3) 0.050(3) -0.002(2) -0.011(2) -0.019(2)
C105 0.059(3) 0.045(3) 0.049(3) -0.011(2) -0.019(2) -0.015(2)
C106 0.039(2) 0.038(2) 0.035(2) -0.0043(18) -0.0187(18) -0.0021(18)
C107 0.046(2) 0.033(2) 0.038(2) -0.0065(18) -0.0206(19) -0.0071(18)
C108 0.051(3) 0.043(3) 0.037(2) -0.012(2) -0.023(2) 0.003(2)
C109 0.051(3) 0.040(3) 0.049(3) -0.010(2) -0.022(2) 0.004(2)
C110 0.066(3) 0.033(2) 0.041(2) -0.014(2) -0.015(2) -0.003(2)
C111 0.068(3) 0.056(3) 0.047(3) -0.020(2) -0.027(2) -0.012(2)
C112 0.051(3) 0.058(3) 0.047(3) -0.018(2) -0.024(2) -0.010(2)
C113 0.078(4) 0.059(3) 0.060(3) -0.032(3) -0.013(3) 0.001(3)
C114 0.031(2) 0.057(3) 0.032(2) -0.017(2) -0.0124(17) 0.0031(19)
C115 0.050(3) 0.065(3) 0.037(2) -0.012(2) -0.014(2) -0.002(2)
C116 0.058(3) 0.088(4) 0.033(2) -0.023(3) -0.013(2) 0.000(3)
C117 0.047(3) 0.081(4) 0.057(3) -0.039(3) -0.019(2) 0.004(3)
C118 0.050(3) 0.060(3) 0.059(3) -0.026(3) -0.022(2) 0.002(2)
C119 0.039(2) 0.053(3) 0.040(2) -0.014(2) -0.0158(19) -0.001(2)
C120 0.079(4) 0.124(6) 0.083(4) -0.072(4) -0.030(3) 0.010(4)
C200 0.039(2) 0.037(2) 0.039(2) -0.006(2) -0.0123(19) -0.0104(19)
C201 0.046(2) 0.032(2) 0.033(2) -0.0113(18) -0.0142(18) -0.0024(18)
C202 0.051(3) 0.040(2) 0.036(2) -0.0164(19) -0.013(2) -0.002(2)
C203 0.053(3) 0.048(3) 0.047(3) -0.017(2) -0.013(2) 0.004(2)
C204 0.065(3) 0.043(3) 0.051(3) -0.010(2) -0.020(2) 0.010(2)
C205 0.067(3) 0.035(2) 0.045(3) -0.006(2) -0.020(2) -0.001(2)
C206 0.050(3) 0.038(2) 0.036(2) -0.0113(19) -0.0145(19) -0.004(2)
C207 0.055(3) 0.029(2) 0.039(2) -0.0077(18) -0.016(2) -0.0070(19)
C208 0.054(3) 0.049(3) 0.035(2) 0.000(2) -0.011(2) -0.019(2)
C209 0.060(3) 0.049(3) 0.048(3) -0.002(2) -0.023(2) -0.013(2)
C210 0.052(3) 0.043(3) 0.051(3) -0.014(2) -0.013(2) -0.008(2)
C211 0.060(3) 0.049(3) 0.037(2) -0.008(2) -0.008(2) -0.008(2)
C212 0.059(3) 0.046(3) 0.039(2) -0.008(2) -0.017(2) -0.009(2)
C213 0.064(3) 0.075(4) 0.070(4) -0.012(3) -0.016(3) -0.018(3)
C214 0.038(2) 0.046(3) 0.042(2) -0.013(2) -0.0168(19) -0.0022(19)
C215 0.044(3) 0.056(3) 0.045(3) -0.021(2) -0.014(2) -0.001(2)
C216 0.040(3) 0.068(3) 0.043(3) -0.015(2) -0.012(2) -0.003(2)
C217 0.035(2) 0.055(3) 0.056(3) -0.004(2) -0.015(2) -0.010(2)
C218 0.041(3) 0.045(3) 0.063(3) -0.014(2) -0.019(2) -0.008(2)
C219 0.039(2) 0.051(3) 0.042(2) -0.018(2) -0.0151(19) 0.000(2)
C220 0.049(3) 0.061(4) 0.096(4) 0.001(3) -0.005(3) -0.010(3)
C10B 0.127(13) 0.135(14) 0.141(14) -0.057(12) -0.062(11) -0.017(11)
C1S 0.066(8) 0.033(6) 0.24(2) 0.042(9) -0.095(11) 0.002(6)
Cl1S 0.097(3) 0.118(3) 0.156(4) -0.061(3) -0.077(3) 0.042(3)
Cl2S 0.279(8) 0.085(3) 0.123(4) -0.026(3) -0.024(4) 0.056(4)
Fe1 0.0423(4) 0.0422(4) 0.0330(3) -0.0121(3) -0.0082(3) -0.0090(3)
N1 0.043(2) 0.041(2) 0.0320(18) -0.0093(16) -0.0095(15) -0.0070(16)
N2 0.050(2) 0.048(2) 0.0333(18) -0.0126(16) -0.0114(16) -0.0112(17)
O4 0.0528(19) 0.0507(19) 0.0424(18) 0.0000(15) -0.0172(15) -0.0087(15)
O3 0.0551(19) 0.0446(18) 0.0529(19) -0.0206(16) -0.0165(16) 0.0008(15)
O5 0.038(3) 0.049(4) 0.056(4) -0.010(3) -0.014(3) -0.004(3)
O5B 0.091(6) 0.078(6) 0.126(7) -0.040(5) -0.048(6) -0.005(5)
O1 0.038(2) 0.211(6) 0.171(5) -0.152(5) -0.042(3) 0.013(3)
O2 0.093(3) 0.059(2) 0.064(2) -0.031(2) 0.031(2) -0.046(2)
C100 0.033(2) 0.073(4) 0.073(4) -0.056(3) 0.005(2) -0.017(2)

loop_
_atom_type_symbol
_atom_type_description
_atom_type_scat_dispersion_real
_atom_type_scat_dispersion_imag
_atom_type_scat_source
C C 0.0033 0.0016 'International Tables Vol C Tables 4.2.6.8 and 6.1.1.4'
H H 0.0000 0.0000 'International Tables Vol C Tables 4.2.6.8 and 6.1.1.4'
N N 0.0061 0.0033 'International Tables Vol C Tables 4.2.6.8 and 6.1.1.4'
O O 0.0106 0.0060 'International Tables Vol C Tables 4.2.6.8 and 6.1.1.4'
Fe Fe 0.3463 0.8444 'International Tables Vol C Tables 4.2.6.8 and 6.1.1.4'
Cl Cl 0.1484 0.1585 'International Tables Vol C Tables 4.2.6.8 and 6.1.1.4'

loop_
_geom_angle_atom_site_label_1
_geom_angle_atom_site_label_2
_geom_angle_atom_site_label_3
_geom_angle
_geom_angle_site_symmetry_1
_geom_angle_site_symmetry_3
N1 C1 C2 111.0(3) . .
N2 C2 C1 110.5(4) . .
N2 C3 C4 114.6(4) . .
C5 C4 C9 117.7(5) . .
C5 C4 C3 120.7(5) . .
C9 C4 C3 121.6(4) . .
C6 C5 C4 121.3(5) . .
C5 C6 C7 121.3(5) . .
O5 C7 C6 117.6(5) . .
O5 C7 C8 123.8(6) . .
C6 C7 C8 118.6(5) . .
C9 C8 C7 119.0(5) . .
C8 C9 C4 122.0(5) . .
N2 C11 C12 112.4(4) . .
C13 C12 C17 118.2(4) . .
C13 C12 C11 122.3(4) . .
C17 C12 C11 119.5(4) . .
C14 C13 C12 121.8(5) . .
C15 C14 C13 119.7(5) . .
O5B C15 C14 113.7(6) . .
O5B C15 C16 126.2(6) . .
C14 C15 C16 119.8(5) . .
C17 C16 C15 120.2(5) . .
C16 C17 C12 120.2(5) . .
C106 C101 C102 121.3(4) . .
C106 C101 C100 119.3(4) . .
C102 C101 C100 119.3(4) . .
C103 C102 C101 117.6(4) . .
C103 C102 C114 118.6(4) . .
C101 C102 C114 123.8(4) . .
C104 C103 C102 121.2(4) . .
C105 C104 C103 120.4(4) . .
C104 C105 C106 120.6(4) . .
C101 C106 C105 118.8(4) . .
C101 C106 C107 122.6(4) . .
C105 C106 C107 118.5(4) . .
C108 C107 C112 117.6(4) . .
C108 C107 C106 121.6(4) . .
C112 C107 C106 120.7(4) . .
C109 C108 C107 121.0(4) . .
C108 C109 C110 121.1(4) . .
C111 C110 C109 117.5(4) . .
C111 C110 C113 121.6(4) . .
C109 C110 C113 120.8(5) . .
C112 C111 C110 121.5(4) . .
C111 C112 C107 121.2(4) . .
C119 C114 C115 117.0(4) . .
C119 C114 C102 123.3(4) . .
C115 C114 C102 119.6(4) . .
C116 C115 C114 121.0(5) . .
C117 C116 C115 121.1(4) . .
C116 C117 C118 118.4(5) . .
C116 C117 C120 120.4(5) . .
C118 C117 C120 121.2(5) . .
C119 C118 C117 121.1(5) . .
C118 C119 C114 121.3(4) . .
O4 C200 O3 122.2(4) . .
O4 C200 C201 121.5(4) . .
O3 C200 C201 116.3(4) . .
C202 C201 C206 121.1(4) . .
C202 C201 C200 120.0(4) . .
C206 C201 C200 118.9(4) . .
C203 C202 C201 119.0(4) . .
C203 C202 C214 118.2(4) . .
C201 C202 C214 122.8(4) . .
C204 C203 C202 120.6(5) . .
C203 C204 C205 120.5(4) . .
C204 C205 C206 120.3(4) . .
C205 C206 C201 118.6(4) . .
C205 C206 C207 119.0(4) . .
C201 C206 C207 122.3(4) . .
C212 C207 C208 117.0(4) . .
C212 C207 C206 121.8(4) . .
C208 C207 C206 121.2(4) . .
C209 C208 C207 121.4(4) . .
C210 C209 C208 121.6(4) . .
C209 C210 C211 117.5(4) . .
C209 C210 C213 120.3(5) . .
C211 C210 C213 122.1(4) . .
C212 C211 C210 121.3(4) . .
C211 C212 C207 121.1(4) . .
C219 C214 C215 117.6(4) . .
C219 C214 C202 122.7(4) . .
C215 C214 C202 119.6(4) . .
C216 C215 C214 120.7(5) . .
C215 C216 C217 121.7(4) . .
C216 C217 C218 117.9(4) . .
C216 C217 C220 120.4(5) . .
C218 C217 C220 121.6(5) . .
C217 C218 C219 120.9(5) . .
C218 C219 C214 121.1(4) . .
Cl2S C1S Cl1S 137.9(15) . .
O1 Fe1 O2 128.4(2) . 2_676
O1 Fe1 O3 122.8(2) . .
O2 Fe1 O3 106.07(17) 2_676 .
O1 Fe1 N1 95.98(16) . .
O2 Fe1 N1 101.97(14) 2_676 .
O3 Fe1 N1 87.64(13) . .
O1 Fe1 O4 96.18(15) . .
O2 Fe1 O4 96.72(13) 2_676 .
O3 Fe1 O4 57.38(11) . .
N1 Fe1 O4 143.89(12) . .
C1 N1 Fe1 119.1(3) . .
C3 N2 C11 111.0(4) . .
C3 N2 C2 110.5(4) . .
C11 N2 C2 111.7(4) . .
C200 O4 Fe1 80.4(3) . .
C200 O3 Fe1 100.0(3) . .
C7 O5 C10 119.3(7) . .
C15 O5B C10B 121.1(10) . .
C100 O1 Fe1 160.5(5) . .
C100 O2 Fe1 124.1(4) . 2_676
O2 C100 O1 126.4(5) . .
O2 C100 C101 119.2(5) . .
O1 C100 C101 114.4(5) . .

loop_
_geom_bond_atom_site_label_1
_geom_bond_atom_site_label_2
_geom_bond_distance
_geom_bond_site_symmetry_2
C1 N1 1.480(5) .
C1 C2 1.527(6) .
C2 N2 1.475(6) .
C3 N2 1.463(6) .
C3 C4 1.489(7) .
C4 C5 1.377(6) .
C4 C9 1.391(7) .
C5 C6 1.363(8) .
C6 C7 1.380(8) .
C7 O5 1.296(7) .
C7 C8 1.403(7) .
C8 C9 1.377(7) .
C10 O5 1.384(12) .
C11 N2 1.475(5) .
C11 C12 1.499(6) .
C12 C13 1.382(6) .
C12 C17 1.386(6) .
C13 C14 1.376(7) .
C14 C15 1.365(7) .
C15 O5B 1.301(9) .
C15 C16 1.388(7) .
C16 C17 1.386(7) .
C101 C106 1.393(6) .
C101 C102 1.413(6) .
C101 C100 1.484(6) .
C102 C103 1.398(6) .
C102 C114 1.482(6) .
C103 C104 1.378(7) .
C104 C105 1.377(7) .
C105 C106 1.396(6) .
C106 C107 1.494(6) .
C107 C108 1.388(6) .
C107 C112 1.398(6) .
C108 C109 1.386(6) .
C109 C110 1.402(6) .
C110 C111 1.379(7) .
C110 C113 1.513(6) .
C111 C112 1.379(6) .
C114 C119 1.398(6) .
C114 C115 1.402(6) .
C115 C116 1.394(7) .
C116 C117 1.372(8) .
C117 C118 1.389(7) .
C117 C120 1.517(7) .
C118 C119 1.382(6) .
C200 O4 1.233(5) .
C200 O3 1.274(5) .
C200 C201 1.511(6) .
C201 C202 1.395(6) .
C201 C206 1.405(6) .
C202 C203 1.395(6) .
C202 C214 1.493(6) .
C203 C204 1.382(7) .
C204 C205 1.388(7) .
C205 C206 1.402(6) .
C206 C207 1.482(6) .
C207 C212 1.396(6) .
C207 C208 1.399(6) .
C208 C209 1.382(6) .
C209 C210 1.377(6) .
C210 C211 1.397(7) .
C210 C213 1.500(7) .
C211 C212 1.385(6) .
C214 C219 1.390(6) .
C214 C215 1.394(6) .
C215 C216 1.379(6) .
C216 C217 1.380(7) .
C217 C218 1.385(7) .
C217 C220 1.523(7) .
C218 C219 1.387(6) .
C10B O5B 1.391(16) .
C1S Cl2S 1.435(13) .
C1S Cl1S 1.492(18) .
Fe1 O1 1.899(3) .
Fe1 O2 2.021(3) 2_676
Fe1 O3 2.024(3) .
Fe1 N1 2.129(3) .
Fe1 O4 2.473(3) .
O1 C100 1.292(7) .
O2 C100 1.225(7) .
O2 Fe1 2.021(3) 2_676
